data_7251596
loop_
_publ_author_name
'Miwa, Marino'
'Ito, Akitaka'

_publ_section_title
;
 Fluorescent-state switching of a 10-hydroxybezo[h]quinoline skeleton
 through the electronic nature of substituents
;
_journal_issue 10
_journal_name_full 'RSC Advances'
_journal_page_first 8453
_journal_page_last 8465
_journal_paper_doi 10.1039/D5RA09266C
_journal_volume 16
_journal_year 2026
_chemical_formula_moiety 'C25 H17 N O'
_chemical_formula_sum 'C25 H17 N O'
_chemical_formula_weight 347.39
_space_group_crystal_system orthorhombic
_space_group_IT_number 33
_space_group_name_Hall 'P 2c -2n'
_space_group_name_H-M_alt 'P n a 21'
_atom_sites_solution_hydrogens geom
_atom_sites_solution_primary dual
_audit_creation_date 2025-11-24
_audit_creation_method
;
Olex2 1.5
(compiled 2025.07.13 svn.rb7424aed for OlexSys, GUI svn.r7314)
;
_audit_update_record
;
2025-11-24 deposited with the CCDC.	2026-01-29 downloaded from the CCDC.
;
_cell_angle_alpha 90
_cell_angle_beta 90
_cell_angle_gamma 90
_cell_formula_units_Z 8
_cell_length_a 7.7291(5)
_cell_length_b 13.5968(9)
_cell_length_c 32.5171(19)
_cell_measurement_reflns_used 7497
_cell_measurement_temperature 93.15
_cell_measurement_theta_max 30.3000
_cell_measurement_theta_min 2.5320
_cell_volume 3417.3(4)
_computing_cell_refinement 'CrysAlisPro 1.171.40.47a (Rigaku OD, 2019)'
_computing_data_collection 'CrysAlisPro 1.171.40.47a (Rigaku OD, 2019)'
_computing_data_reduction 'CrysAlisPro 1.171.40.47a (Rigaku OD, 2019)'
_computing_molecular_graphics 'Olex2 1.5 (Dolomanov et al., 2009)'
_computing_publication_material 'Olex2 1.5 (Dolomanov et al., 2009)'
_computing_structure_refinement 'ShelXL (Sheldrick, 2015)'
_computing_structure_solution 'ShelXT (Sheldrick, 2015)'
_diffrn_ambient_temperature 93.15
_diffrn_detector 'CCD plate'
_diffrn_detector_area_resol_mean 10.0000
_diffrn_detector_type HyPix
_diffrn_measured_fraction_theta_full 0.999
_diffrn_measured_fraction_theta_max 0.999
_diffrn_measurement_details
;
List of Runs (angles in degrees, time in seconds):

  # Type    Start    End  Width  t~exp~   \w     \q     \k     \f   Frames
#--------------------------------------------------------------------------
  1  \w    -64.00  47.00   0.50   49.56    --   12.72 -21.00-120.00  222
  2  \w    -13.00  24.00   0.50   49.56    --  -13.34 -99.00-180.00   74
  3  \w    -20.00  27.00   0.50   49.56    --  -13.34 -99.00  30.00   94
;
_diffrn_measurement_device 'four-circle diffractometer'
_diffrn_measurement_device_type 'XtaLAB Synergy, Single source at offset/far, HyPix'
_diffrn_measurement_method '\w scans'
_diffrn_orient_matrix_type 'CrysAlisPro convention (1999,Acta A55,543-557)'
_diffrn_orient_matrix_UB_11 -0.0719379000
_diffrn_orient_matrix_UB_12 0.0303476000
_diffrn_orient_matrix_UB_13 0.0046709000
_diffrn_orient_matrix_UB_21 0.0508596000
_diffrn_orient_matrix_UB_22 0.0424193000
_diffrn_orient_matrix_UB_23 -0.0039382000
_diffrn_orient_matrix_UB_31 -0.0255690000
_diffrn_orient_matrix_UB_32 -0.0012301000
_diffrn_orient_matrix_UB_33 -0.0209433000
_diffrn_radiation_monochromator mirror
_diffrn_radiation_probe x-ray
_diffrn_radiation_type 'Mo K\a'
_diffrn_radiation_wavelength 0.71073
_diffrn_reflns_av_R_equivalents 0.0302
_diffrn_reflns_av_unetI/netI 0.0443
_diffrn_reflns_Laue_measured_fraction_full 0.999
_diffrn_reflns_Laue_measured_fraction_max 0.999
_diffrn_reflns_limit_h_max 6
_diffrn_reflns_limit_h_min -9
_diffrn_reflns_limit_k_max 15
_diffrn_reflns_limit_k_min -16
_diffrn_reflns_limit_l_max 40
_diffrn_reflns_limit_l_min -31
_diffrn_reflns_number 14274
_diffrn_reflns_point_group_measured_fraction_full 0.924
_diffrn_reflns_point_group_measured_fraction_max 0.913
_diffrn_reflns_theta_full 25.242
_diffrn_reflns_theta_max 26.365
_diffrn_reflns_theta_min 2.403
_diffrn_source 'micro-focus sealed X-ray tube'
_diffrn_source_type 'PhotonJet (Mo) X-ray Source'
_exptl_absorpt_coefficient_mu 0.082
_exptl_absorpt_correction_T_max 1.000
_exptl_absorpt_correction_T_min 0.698
_exptl_absorpt_correction_type gaussian
_exptl_absorpt_process_details
;
CrysAlisPro 1.171.40.47a (Rigaku Oxford Diffraction, 2019)
Numerical absorption correction based on gaussian integration over
			a multifaceted crystal model
Empirical absorption correction using spherical harmonics,
 implemented in SCALE3 ABSPACK scaling algorithm.
;
_exptl_crystal_colour 'clear yellow'
_exptl_crystal_colour_lustre clear
_exptl_crystal_colour_primary yellow
_exptl_crystal_density_diffrn 1.350
_exptl_crystal_description needle
_exptl_crystal_F_000 1456
_exptl_crystal_size_max 0.954
_exptl_crystal_size_mid 0.107
_exptl_crystal_size_min 0.057
_refine_diff_density_max 0.252
_refine_diff_density_min -0.183
_refine_diff_density_rms 0.040
_refine_ls_abs_structure_details
;
 Flack x determined using 2061 quotients [(I+)-(I-)]/[(I+)+(I-)]
 (Parsons, Flack and Wagner, Acta Cryst. B69 (2013) 249-259).
;
_refine_ls_abs_structure_Flack 0.3(9)
_refine_ls_extinction_method none
_refine_ls_goodness_of_fit_ref 1.049
_refine_ls_hydrogen_treatment constr
_refine_ls_matrix_type full
_refine_ls_number_parameters 489
_refine_ls_number_reflns 6378
_refine_ls_number_restraints 1
_refine_ls_restrained_S_all 1.049
_refine_ls_R_factor_all 0.0517
_refine_ls_R_factor_gt 0.0399
_refine_ls_shift/su_max 0.000
_refine_ls_shift/su_mean 0.000
_refine_ls_structure_factor_coef Fsqd
_refine_ls_weighting_details 'w=1/[\s^2^(Fo^2^)+(0.0644P)^2^] where P=(Fo^2^+2Fc^2^)/3'
_refine_ls_weighting_scheme calc
_refine_ls_wR_factor_gt 0.1025
_refine_ls_wR_factor_ref 0.1075
_reflns_Friedel_coverage 0.794
_reflns_Friedel_fraction_full 0.846
_reflns_Friedel_fraction_max 0.823
_reflns_number_gt 5336
_reflns_number_total 6378
_reflns_threshold_expression 'I > 2\s(I)'
_cod_data_source_file d5ra09266c2.cif
_cod_data_source_block mm1-122_2
_cod_database_code 7251596
_shelx_shelxl_version_number 2018/3
_chemical_oxdiff_formula 'C25 H17 N1 O1'
_shelx_space_group_comment
;
The symmetry employed for this shelxl refinement is uniquely defined
by the following loop, which should always be used as a source of
symmetry information in preference to the above space-group names.
They are only intended as comments.
;
_diffrn_oxdiff_digest_frames
;
01b7c3bd0770bb349d888f215c0eb5b03c00390c9d4
;
_reflns_odcompleteness_completeness 99.88
_reflns_odcompleteness_iscentric 1
_reflns_odcompleteness_theta 26.32
_olex2_refinement_description
;
1.a Aromatic/amide H refined with riding coordinates:
 C006(H006), C00E(H00E), C00F(H00F), C00G(H00G), C00H(H00H), C00L(H00L),
 C00O(H00O), C00S(H00S), C00T(H00T), C00U(H00U), C00W(H00W), C00X(H00X),
 C00Z(H00Z), C010(H010), C011(H011), C012(H012), C013(H013), C014(H014),
 C015(H015), C016(H016), C017(H017), C018(H018), C019(H019), C01A(H01A),
 C01B(H01B), C01C(H01C), C01D(H01D), C01E(H01E), C01F(H01F), C01G(H01G),
 C01H(H01H), C01I(H01I)
1.b Idealised tetrahedral OH refined as rotating group:
 O001(H001), O002(H002)
;
_olex2_date_sample_completion 2021-01-20
_olex2_date_sample_data_collection 2021-01-20
_olex2_submission_special_instructions 'No special instructions were received'
_oxdiff_exptl_absorpt_empirical_details
;
Empirical correction (ABSPACK) includes:
- Absorption correction using spherical harmonics
- Frame scaling
;
_oxdiff_exptl_absorpt_empirical_full_max 1.517
_oxdiff_exptl_absorpt_empirical_full_min 0.816

loop_
_space_group_symop_operation_xyz
'x, y, z'
'-x, -y, z+1/2'
'x+1/2, -y+1/2, z'
'-x+1/2, y+1/2, z+1/2'

loop_
_atom_site_label
_atom_site_type_symbol
_atom_site_fract_x
_atom_site_fract_y
_atom_site_fract_z
_atom_site_U_iso_or_equiv
_atom_site_adp_type
_atom_site_occupancy
_atom_site_site_symmetry_order
_atom_site_calc_flag
_atom_site_refinement_flags_posn
_atom_site_refinement_flags_adp
_atom_site_refinement_flags_occupancy
_atom_site_disorder_assembly
_atom_site_disorder_group
O001 O -0.4101(3) -0.54159(15) -0.43723(6) 0.0294(6) Uani 1 1 d . . . . .
H001 H -0.441249 -0.530663 -0.461553 0.044 Uiso 1 1 calc GR . . . .
O002 O -0.5278(3) -1.04131(14) -0.56022(6) 0.0295(6) Uani 1 1 d . . . . .
H002 H -0.495798 -1.030511 -0.535953 0.044 Uiso 1 1 calc GR . . . .
N003 N -0.4187(4) -0.94589(18) -0.49800(7) 0.0269(7) Uani 1 1 d . . . . .
N004 N -0.5214(4) -0.44797(18) -0.49952(7) 0.0266(6) Uani 1 1 d . . . . .
C005 C -0.3724(4) -0.4584(2) -0.37376(8) 0.0208(7) Uani 1 1 d . . . . .
C006 C -0.5583(4) -0.8721(2) -0.64645(8) 0.0206(7) Uani 1 1 d . . . . .
H006 H -0.588214 -0.874376 -0.674765 0.025 Uiso 1 1 calc R . . . .
C007 C -0.5188(4) -0.9571(2) -0.58219(8) 0.0214(7) Uani 1 1 d . . . . .
C008 C -0.5811(4) -0.2735(2) -0.49468(8) 0.0222(7) Uani 1 1 d . . . . .
C009 C -0.4782(4) -0.2790(2) -0.41056(8) 0.0201(7) Uani 1 1 d . . . . .
C00A C -0.5136(4) -0.6933(2) -0.65658(8) 0.0204(7) Uani 1 1 d . . . . .
C00B C -0.5094(4) -0.7828(2) -0.62987(8) 0.0194(6) Uani 1 1 d . . . . .
C00C C -0.4109(4) -0.8621(2) -0.52116(8) 0.0219(7) Uani 1 1 d . . . . .
C00D C -0.4262(4) -0.2812(2) -0.36857(8) 0.0209(7) Uani 1 1 d . . . . .
C00E C -0.4316(5) -0.6938(2) -0.69460(8) 0.0249(7) Uani 1 1 d . . . . .
H00E H -0.373151 -0.751314 -0.703695 0.030 Uiso 1 1 calc R . . . .
C00F C -0.5673(4) -1.0748(2) -0.68371(8) 0.0236(7) Uani 1 1 d . . . . .
H00F H -0.485537 -1.033098 -0.696822 0.028 Uiso 1 1 calc R . . . .
C00G C -0.3960(4) -0.6906(2) -0.56943(8) 0.0220(7) Uani 1 1 d . . . . .
H00G H -0.388210 -0.632721 -0.585711 0.026 Uiso 1 1 calc R . . . .
C00H C -0.5396(4) -0.1905(2) -0.42950(8) 0.0222(7) Uani 1 1 d . . . . .
H00H H -0.547094 -0.132220 -0.413493 0.027 Uiso 1 1 calc R . . . .
C00I C -0.3140(4) -0.5497(2) -0.35246(8) 0.0202(7) Uani 1 1 d . . . . .
C00J C -0.4620(4) -0.8671(2) -0.56392(8) 0.0209(7) Uani 1 1 d . . . . .
C00K C -0.4569(4) -0.7798(2) -0.58792(8) 0.0200(6) Uani 1 1 d . . . . .
C00L C -0.3320(4) -0.1070(2) -0.35499(9) 0.0247(7) Uani 1 1 d . . . . .
H00L H -0.271642 -0.107349 -0.380435 0.030 Uiso 1 1 calc R . . . .
C00M C -0.6261(4) -1.0518(2) -0.64423(8) 0.0211(7) Uani 1 1 d . . . . .
C00N C -0.4747(4) -0.3672(2) -0.43397(8) 0.0207(7) Uani 1 1 d . . . . .
C00O C -0.3716(4) -0.5693(2) -0.31257(8) 0.0234(7) Uani 1 1 d . . . . .
H00O H -0.451417 -0.525724 -0.299841 0.028 Uiso 1 1 calc R . . . .
C00P C -0.4219(4) -0.1905(2) -0.34251(8) 0.0214(7) Uani 1 1 d . . . . .
C00Q C -0.5660(4) -0.9598(2) -0.62371(8) 0.0201(7) Uani 1 1 d . . . . .
C00R C -0.3563(4) -0.7721(2) -0.50384(8) 0.0223(7) Uani 1 1 d . . . . .
C00S C -0.3494(5) -0.6868(2) -0.52943(8) 0.0249(7) Uani 1 1 d . . . . .
H00S H -0.311179 -0.626161 -0.518084 0.030 Uiso 1 1 calc R . . . .
C00T C -0.6274(5) -1.1578(2) -0.70389(9) 0.0262(7) Uani 1 1 d . . . . .
H00T H -0.587050 -1.172303 -0.730806 0.031 Uiso 1 1 calc R . . . .
C00U C -0.6301(5) -0.2736(2) -0.53601(9) 0.0282(8) Uani 1 1 d . . . . .
H00U H -0.666201 -0.214179 -0.548786 0.034 Uiso 1 1 calc R . . . .
C00V C -0.4190(4) -0.4569(2) -0.41513(8) 0.0224(7) Uani 1 1 d . . . . .
C00W C -0.7466(4) -1.11418(19) -0.62590(8) 0.0228(7) Uani 1 1 d . . . . .
H00W H -0.788701 -1.099600 -0.599139 0.027 Uiso 1 1 calc R . . . .
C00X C -0.1972(4) -0.6149(2) -0.37009(9) 0.0256(7) Uani 1 1 d . . . . .
H00X H -0.156221 -0.603094 -0.397187 0.031 Uiso 1 1 calc R . . . .
C00Y C -0.5268(4) -0.3631(2) -0.47687(8) 0.0217(7) Uani 1 1 d . . . . .
C00Z C -0.8058(5) -1.1971(2) -0.64620(9) 0.0265(7) Uani 1 1 d . . . . .
H00Z H -0.888143 -1.238781 -0.633323 0.032 Uiso 1 1 calc R . . . .
C010 C -0.7454(5) -1.2195(2) -0.68524(9) 0.0279(7) Uani 1 1 d . . . . .
H010 H -0.784845 -1.276874 -0.699019 0.033 Uiso 1 1 calc R . . . .
C011 C -0.3693(5) -0.9417(2) -0.45884(8) 0.0301(8) Uani 1 1 d . . . . .
H011 H -0.371693 -1.000636 -0.443131 0.036 Uiso 1 1 calc R . . . .
C012 C -0.6023(4) -0.6083(2) -0.64435(8) 0.0246(7) Uani 1 1 d . . . . .
H012 H -0.661398 -0.607376 -0.618739 0.029 Uiso 1 1 calc R . . . .
C013 C -0.6046(5) -0.5256(2) -0.66916(9) 0.0311(8) Uani 1 1 d . . . . .
H013 H -0.664845 -0.468271 -0.660548 0.037 Uiso 1 1 calc R . . . .
C014 C -0.1994(5) -0.7155(2) -0.30923(9) 0.0281(7) Uani 1 1 d . . . . .
H014 H -0.161558 -0.772165 -0.294676 0.034 Uiso 1 1 calc R . . . .
C015 C -0.3140(5) -0.6514(2) -0.29127(9) 0.0270(8) Uani 1 1 d . . . . .
H015 H -0.354136 -0.663355 -0.264105 0.032 Uiso 1 1 calc R . . . .
C016 C -0.3296(5) -0.0228(2) -0.33054(9) 0.0280(7) Uani 1 1 d . . . . .
H016 H -0.269165 0.034144 -0.339538 0.034 Uiso 1 1 calc R . . . .
C017 C -0.3796(4) -0.3701(2) -0.35146(8) 0.0213(7) Uani 1 1 d . . . . .
H017 H -0.350747 -0.371746 -0.323068 0.026 Uiso 1 1 calc R . . . .
C018 C -0.4346(5) -0.6102(2) -0.71946(9) 0.0323(8) Uani 1 1 d . . . . .
H018 H -0.378090 -0.611238 -0.745407 0.039 Uiso 1 1 calc R . . . .
C019 C -0.6262(5) -0.3597(2) -0.55823(9) 0.0297(8) Uani 1 1 d . . . . .
H019 H -0.660087 -0.360761 -0.586310 0.036 Uiso 1 1 calc R . . . .
C01A C -0.5872(5) -0.1875(2) -0.46947(9) 0.0264(7) Uani 1 1 d . . . . .
H01A H -0.625444 -0.127129 -0.481013 0.032 Uiso 1 1 calc R . . . .
C01B C -0.1389(5) -0.6974(2) -0.34866(9) 0.0274(7) Uani 1 1 d . . . . .
H01B H -0.058200 -0.740952 -0.361032 0.033 Uiso 1 1 calc R . . . .
C01C C -0.5040(5) -0.1897(2) -0.30447(9) 0.0267(7) Uani 1 1 d . . . . .
H01C H -0.562527 -0.246858 -0.295092 0.032 Uiso 1 1 calc R . . . .
C01D C -0.3087(5) -0.7713(2) -0.46208(8) 0.0267(8) Uani 1 1 d . . . . .
H01D H -0.272583 -0.711698 -0.449474 0.032 Uiso 1 1 calc R . . . .
C01E C -0.3145(5) -0.8560(2) -0.43971(9) 0.0330(8) Uani 1 1 d . . . . .
H01E H -0.281632 -0.856387 -0.411561 0.040 Uiso 1 1 calc R . . . .
C01F C -0.4151(5) -0.0220(2) -0.29325(9) 0.0314(8) Uani 1 1 d . . . . .
H01F H -0.415156 0.035605 -0.276729 0.038 Uiso 1 1 calc R . . . .
C01G C -0.5713(5) -0.4454(2) -0.53853(9) 0.0307(8) Uani 1 1 d . . . . .
H01G H -0.569576 -0.504916 -0.553840 0.037 Uiso 1 1 calc R . . . .
C01H C -0.5185(5) -0.5265(2) -0.70676(9) 0.0354(9) Uani 1 1 d . . . . .
H01H H -0.517767 -0.469407 -0.723596 0.042 Uiso 1 1 calc R . . . .
C01I C -0.5009(5) -0.1058(2) -0.28006(9) 0.0332(8) Uani 1 1 d . . . . .
H01I H -0.557956 -0.105873 -0.254182 0.040 Uiso 1 1 calc R . . . .

loop_
_atom_site_aniso_label
_atom_site_aniso_U_11
_atom_site_aniso_U_22
_atom_site_aniso_U_33
_atom_site_aniso_U_23
_atom_site_aniso_U_13
_atom_site_aniso_U_12
O001 0.0447(17) 0.0211(11) 0.0223(11) -0.0030(8) -0.0051(10) 0.0029(10)
O002 0.0436(17) 0.0221(11) 0.0228(11) 0.0044(9) -0.0088(10) -0.0023(10)
N003 0.0352(19) 0.0251(14) 0.0204(13) 0.0020(10) -0.0036(11) 0.0008(12)
N004 0.035(2) 0.0255(14) 0.0189(13) 0.0004(10) -0.0019(11) -0.0007(12)
C005 0.022(2) 0.0192(15) 0.0215(14) 0.0030(11) 0.0021(13) -0.0012(13)
C006 0.0211(19) 0.0238(15) 0.0170(14) -0.0013(11) -0.0011(12) 0.0004(13)
C007 0.023(2) 0.0207(16) 0.0201(15) 0.0001(11) 0.0001(12) 0.0025(13)
C008 0.023(2) 0.0239(15) 0.0199(14) 0.0030(11) 0.0025(12) -0.0005(14)
C009 0.019(2) 0.0219(15) 0.0195(14) 0.0015(11) 0.0032(12) -0.0002(13)
C00A 0.020(2) 0.0212(14) 0.0201(14) -0.0009(11) -0.0062(11) -0.0070(13)
C00B 0.017(2) 0.0213(15) 0.0197(14) -0.0011(11) 0.0023(12) 0.0003(13)
C00C 0.021(2) 0.0251(15) 0.0195(14) -0.0029(11) -0.0003(12) 0.0011(14)
C00D 0.018(2) 0.0213(15) 0.0237(15) -0.0004(11) 0.0013(12) 0.0010(13)
C00E 0.029(2) 0.0266(15) 0.0193(14) -0.0009(11) -0.0036(12) -0.0061(14)
C00F 0.030(2) 0.0189(15) 0.0216(14) 0.0012(11) -0.0022(13) -0.0006(14)
C00G 0.023(2) 0.0209(15) 0.0219(15) -0.0018(11) 0.0029(12) -0.0029(13)
C00H 0.023(2) 0.0203(15) 0.0229(14) 0.0012(11) 0.0039(12) 0.0028(13)
C00I 0.020(2) 0.0189(14) 0.0213(13) -0.0006(10) -0.0046(12) -0.0025(13)
C00J 0.0194(19) 0.0239(16) 0.0193(14) -0.0018(11) 0.0015(12) 0.0034(14)
C00K 0.0174(19) 0.0213(16) 0.0213(14) -0.0005(11) 0.0021(12) -0.0003(13)
C00L 0.023(2) 0.0241(15) 0.0266(15) -0.0006(11) -0.0024(13) 0.0031(14)
C00M 0.024(2) 0.0172(14) 0.0216(14) 0.0020(11) -0.0048(12) 0.0032(12)
C00N 0.0198(19) 0.0240(16) 0.0184(14) 0.0025(11) 0.0003(12) -0.0012(13)
C00O 0.024(2) 0.0218(15) 0.0247(14) 0.0006(12) -0.0011(13) -0.0011(13)
C00P 0.022(2) 0.0243(16) 0.0184(14) -0.0010(11) -0.0041(12) 0.0057(14)
C00Q 0.0191(19) 0.0208(15) 0.0205(14) -0.0017(11) 0.0002(12) 0.0017(13)
C00R 0.019(2) 0.0244(16) 0.0230(15) -0.0022(11) -0.0009(12) -0.0011(14)
C00S 0.029(2) 0.0214(15) 0.0247(15) -0.0041(11) 0.0015(13) -0.0042(15)
C00T 0.036(2) 0.0214(16) 0.0218(15) -0.0030(11) -0.0010(13) 0.0031(14)
C00U 0.030(2) 0.0291(17) 0.0257(16) 0.0081(12) -0.0013(13) 0.0019(15)
C00V 0.024(2) 0.0197(15) 0.0235(15) 0.0004(11) 0.0002(12) -0.0011(13)
C00W 0.028(2) 0.0222(15) 0.0184(13) 0.0014(11) -0.0006(12) 0.0010(14)
C00X 0.026(2) 0.0252(16) 0.0253(15) -0.0028(12) -0.0045(13) -0.0012(15)
C00Y 0.020(2) 0.0247(16) 0.0207(15) 0.0026(11) 0.0020(12) -0.0029(14)
C00Z 0.025(2) 0.0252(16) 0.0288(15) 0.0038(12) -0.0021(13) -0.0036(14)
C010 0.033(2) 0.0208(15) 0.0299(15) -0.0005(12) -0.0070(14) -0.0027(15)
C011 0.037(2) 0.0302(18) 0.0229(16) 0.0052(12) -0.0037(14) 0.0011(16)
C012 0.026(2) 0.0242(15) 0.0238(15) 0.0012(11) -0.0041(13) -0.0023(14)
C013 0.038(2) 0.0225(16) 0.0328(17) 0.0020(13) -0.0132(15) -0.0005(16)
C014 0.032(2) 0.0204(15) 0.0317(16) 0.0047(12) -0.0097(14) 0.0021(15)
C015 0.033(2) 0.0252(17) 0.0229(15) 0.0042(11) -0.0026(13) -0.0034(15)
C016 0.030(2) 0.0229(15) 0.0309(16) -0.0008(12) -0.0097(13) 0.0006(15)
C017 0.024(2) 0.0218(15) 0.0177(14) 0.0014(11) 0.0001(12) -0.0004(13)
C018 0.044(3) 0.0340(19) 0.0190(15) 0.0014(12) -0.0003(14) -0.0114(17)
C019 0.037(2) 0.0352(18) 0.0168(14) 0.0034(12) -0.0026(13) -0.0032(16)
C01A 0.026(2) 0.0233(17) 0.0301(16) 0.0048(12) 0.0014(13) 0.0039(15)
C01B 0.028(2) 0.0214(16) 0.0328(16) -0.0055(12) -0.0067(14) 0.0033(14)
C01C 0.031(2) 0.0261(16) 0.0229(15) 0.0032(12) -0.0050(13) 0.0003(15)
C01D 0.032(2) 0.0278(17) 0.0203(15) -0.0055(11) -0.0024(12) -0.0012(15)
C01E 0.043(2) 0.0368(18) 0.0196(15) 0.0002(13) -0.0071(14) -0.0012(17)
C01F 0.043(3) 0.0225(16) 0.0291(17) -0.0056(12) -0.0108(14) 0.0066(16)
C01G 0.038(2) 0.0307(18) 0.0230(15) -0.0025(13) -0.0001(13) 0.0003(16)
C01H 0.051(3) 0.0285(18) 0.0269(17) 0.0098(13) -0.0122(15) -0.0107(17)
C01I 0.043(3) 0.038(2) 0.0185(15) -0.0044(12) -0.0037(13) 0.0083(17)

loop_
_atom_type_symbol
_atom_type_description
_atom_type_scat_dispersion_real
_atom_type_scat_dispersion_imag
_atom_type_scat_source
C C 0.0033 0.0016 'International Tables Vol C Tables 4.2.6.8 and 6.1.1.4'
H H 0.0000 0.0000 'International Tables Vol C Tables 4.2.6.8 and 6.1.1.4'
N N 0.0061 0.0033 'International Tables Vol C Tables 4.2.6.8 and 6.1.1.4'
O O 0.0106 0.0060 'International Tables Vol C Tables 4.2.6.8 and 6.1.1.4'

loop_
_exptl_crystal_face_index_h
_exptl_crystal_face_index_k
_exptl_crystal_face_index_l
_exptl_crystal_face_perp_dist
0 0 -1 0.0429
0 0 1 0.0626
-1 0 0 0.4622
2 0 1 0.4931
0 2 -1 0.0343
0 -2 1 0.0229
0 1 2 0.0523
0 2 1 0.0402
0 -1 -1 0.0185
1 0 0 0.4914

loop_
_geom_angle_atom_site_label_1
_geom_angle_atom_site_label_2
_geom_angle_atom_site_label_3
_geom_angle
_geom_angle_site_symmetry_1
_geom_angle_site_symmetry_3
_geom_angle_publ_flag
C011 N003 C00C 118.6(3) . . ?
C01G N004 C00Y 118.9(3) . . ?
C00V C005 C00I 122.6(3) . . ?
C00V C005 C017 118.5(3) . . ?
C017 C005 C00I 118.9(3) . . ?
C00B C006 C00Q 123.6(2) . . ?
O002 C007 C00J 121.4(2) . . ?
O002 C007 C00Q 118.3(3) . . ?
C00Q C007 C00J 120.2(3) . . ?
C00U C008 C00Y 118.4(3) . . ?
C00U C008 C01A 122.9(3) . . ?
C00Y C008 C01A 118.7(3) . . ?
C00D C009 C00H 121.5(2) . . ?
C00N C009 C00D 119.4(2) . . ?
C00N C009 C00H 119.0(2) . . ?
C00E C00A C00B 120.2(3) . . ?
C00E C00A C012 118.7(3) . . ?
C012 C00A C00B 121.1(3) . . ?
C006 C00B C00A 118.9(2) . . ?
C006 C00B C00K 118.4(2) . . ?
C00K C00B C00A 122.7(2) . . ?
N003 C00C C00J 118.6(3) . . ?
N003 C00C C00R 121.1(3) . . ?
C00R C00C C00J 120.4(3) . . ?
C009 C00D C00P 122.1(2) . . ?
C017 C00D C009 118.6(2) . . ?
C017 C00D C00P 119.2(2) . . ?
C00A C00E C018 120.3(3) . . ?
C00T C00F C00M 120.5(3) . . ?
C00S C00G C00K 121.6(3) . . ?
C01A C00H C009 121.9(3) . . ?
C00O C00I C005 119.6(3) . . ?
C00X C00I C005 122.4(3) . . ?
C00X C00I C00O 118.0(3) . . ?
C007 C00J C00C 121.5(3) . . ?
C00K C00J C007 119.7(2) . . ?
C00K C00J C00C 118.8(3) . . ?
C00B C00K C00G 121.3(2) . . ?
C00J C00K C00B 119.7(2) . . ?
C00J C00K C00G 119.0(2) . . ?
C00P C00L C016 120.7(3) . . ?
C00F C00M C00Q 119.8(3) . . ?
C00W C00M C00F 118.4(3) . . ?
C00W C00M C00Q 121.8(3) . . ?
C009 C00N C00V 119.7(2) . . ?
C009 C00N C00Y 118.5(2) . . ?
C00V C00N C00Y 121.8(2) . . ?
C015 C00O C00I 121.0(3) . . ?
C00L C00P C00D 121.2(3) . . ?
C01C C00P C00D 120.0(3) . . ?
C01C C00P C00L 118.7(3) . . ?
C006 C00Q C00M 119.3(2) . . ?
C007 C00Q C006 118.4(3) . . ?
C007 C00Q C00M 122.3(3) . . ?
C00C C00R C00S 118.9(2) . . ?
C01D C00R C00C 118.0(3) . . ?
C01D C00R C00S 123.1(3) . . ?
C00G C00S C00R 121.3(3) . . ?
C010 C00T C00F 120.6(3) . . ?
C019 C00U C008 120.0(3) . . ?
O001 C00V C005 119.0(3) . . ?
O001 C00V C00N 120.7(2) . . ?
C005 C00V C00N 120.2(3) . . ?
C00Z C00W C00M 120.8(3) . . ?
C00I C00X C01B 121.1(3) . . ?
N004 C00Y C008 121.0(3) . . ?
N004 C00Y C00N 118.4(3) . . ?
C008 C00Y C00N 120.6(3) . . ?
C00W C00Z C010 120.3(3) . . ?
C00T C010 C00Z 119.4(3) . . ?
N003 C011 C01E 123.5(3) . . ?
C013 C012 C00A 120.7(3) . . ?
C012 C013 C01H 119.9(3) . . ?
C015 C014 C01B 119.8(3) . . ?
C014 C015 C00O 120.4(3) . . ?
C01F C016 C00L 120.0(3) . . ?
C00D C017 C005 123.5(3) . . ?
C01H C018 C00E 120.6(3) . . ?
C00U C019 C01G 118.4(3) . . ?
C00H C01A C008 121.2(3) . . ?
C014 C01B C00X 119.8(3) . . ?
C01I C01C C00P 120.5(3) . . ?
C01E C01D C00R 120.0(3) . . ?
C01D C01E C011 118.7(3) . . ?
C016 C01F C01I 119.6(3) . . ?
N004 C01G C019 123.3(3) . . ?
C018 C01H C013 119.8(3) . . ?
C01F C01I C01C 120.4(3) . . ?

loop_
_geom_bond_atom_site_label_1
_geom_bond_atom_site_label_2
_geom_bond_distance
_geom_bond_site_symmetry_2
_geom_bond_publ_flag
O001 C00V 1.359(3) . ?
O002 C007 1.351(3) . ?
N003 C00C 1.367(4) . ?
N003 C011 1.331(4) . ?
N004 C00Y 1.370(4) . ?
N004 C01G 1.326(4) . ?
C005 C00I 1.492(4) . ?
C005 C00V 1.393(4) . ?
C005 C017 1.403(4) . ?
C006 C00B 1.382(4) . ?
C006 C00Q 1.404(4) . ?
C007 C00J 1.430(4) . ?
C007 C00Q 1.399(4) . ?
C008 C00U 1.396(4) . ?
C008 C00Y 1.413(4) . ?
C008 C01A 1.429(4) . ?
C009 C00D 1.424(4) . ?
C009 C00H 1.433(4) . ?
C009 C00N 1.420(4) . ?
C00A C00B 1.495(4) . ?
C00A C00E 1.389(4) . ?
C00A C012 1.402(4) . ?
C00B C00K 1.424(4) . ?
C00C C00J 1.447(4) . ?
C00C C00R 1.412(4) . ?
C00D C00P 1.497(4) . ?
C00D C017 1.379(4) . ?
C00E C018 1.395(4) . ?
C00F C00M 1.397(4) . ?
C00F C00T 1.386(4) . ?
C00G C00K 1.434(4) . ?
C00G C00S 1.351(4) . ?
C00H C01A 1.351(4) . ?
C00I C00O 1.397(4) . ?
C00I C00X 1.389(4) . ?
C00J C00K 1.421(4) . ?
C00L C00P 1.392(4) . ?
C00L C016 1.394(4) . ?
C00M C00Q 1.493(4) . ?
C00M C00W 1.393(4) . ?
C00N C00V 1.431(4) . ?
C00N C00Y 1.453(4) . ?
C00O C015 1.387(4) . ?
C00P C01C 1.390(4) . ?
C00R C00S 1.429(4) . ?
C00R C01D 1.407(4) . ?
C00T C010 1.380(5) . ?
C00U C019 1.376(4) . ?
C00W C00Z 1.384(4) . ?
C00X C01B 1.395(4) . ?
C00Z C010 1.387(4) . ?
C011 C01E 1.387(4) . ?
C012 C013 1.384(4) . ?
C013 C01H 1.392(5) . ?
C014 C015 1.374(5) . ?
C014 C01B 1.387(5) . ?
C016 C01F 1.381(5) . ?
C018 C01H 1.374(5) . ?
C019 C01G 1.396(4) . ?
C01C C01I 1.390(4) . ?
C01D C01E 1.364(4) . ?
C01F C01I 1.386(5) . ?

loop_
_exptl_oxdiff_crystal_face_indexfrac_h
_exptl_oxdiff_crystal_face_indexfrac_k
_exptl_oxdiff_crystal_face_indexfrac_l
_exptl_oxdiff_crystal_face_x
_exptl_oxdiff_crystal_face_y
_exptl_oxdiff_crystal_face_z
-0.0000 0.0010 -1.0000 -0.0046 0.0040 0.0209
0.0000 -0.0010 1.0000 0.0046 -0.0040 -0.0209
-1.0012 -0.0017 0.0014 0.0720 -0.0510 0.0256
2.0024 0.0023 0.9971 -0.1393 0.0980 -0.0721
-0.0028 1.9993 -0.9925 0.0562 0.0886 0.0184
0.0028 -1.9993 0.9925 -0.0562 -0.0886 -0.0184
-0.0013 0.9972 2.0037 0.0397 0.0343 -0.0432
-0.0027 1.9973 1.0075 0.0655 0.0806 -0.0235
0.0013 -0.9982 -1.0037 -0.0351 -0.0383 0.0222
1.0012 0.0017 -0.0014 -0.0720 0.0510 -0.0256
